data_7135369
loop_
_publ_author_name
'Lindenmaier, Ivo H.'
'Richter, Robert C.'
'Renz, Liesa'
'Vochezer, Mattis T.'
'Schier, Marius'
'Fa&#xdf;nacht, Pascal'
'Str&#xf6;bele, Markus'
'Fleischer, Ivana'

_publ_section_title
;
 Nickel-catalyzed cross-electrophile-coupling of thioesters with alkyl
 bromides to form ketones under mechanochemical conditions.
;
_journal_issue 18
_journal_name_full 'Chemical communications (Cambridge, England)'
_journal_page_first 5284
_journal_page_last 5288
_journal_paper_doi 10.1039/d6cc00297h
_journal_volume 62
_journal_year 2026
_chemical_formula_moiety 'C31 H33 F N2 Ni O S'
_chemical_formula_sum 'C31 H33 F N2 Ni O S'
_chemical_formula_weight 559.378
_space_group_crystal_system monoclinic
_space_group_IT_number 14
_space_group_name_Hall '-P 2yn'
_space_group_name_H-M_alt 'P 1 21/n 1'
_symmetry_Int_Tables_number 14
_atom_sites_solution_primary dual
_audit_creation_date 2025-09-24
_audit_creation_method
;
Olex2 1.5
(compiled 2025.07.13 svn.rb7424aed for OlexSys, GUI svn.r7314)
;
_audit_update_record
;
2025-09-24 deposited with the CCDC.	2026-02-09 downloaded from the CCDC.
;
_cell_angle_alpha 90
_cell_angle_beta 92.574(1)
_cell_angle_gamma 90
_cell_formula_units_Z 4
_cell_length_a 11.9419(1)
_cell_length_b 12.3816(1)
_cell_length_c 18.7832(2)
_cell_measurement_reflns_used 15909
_cell_measurement_temperature 149.99(11)
_cell_measurement_theta_max 79.6760
_cell_measurement_theta_min 4.2440
_cell_volume 2774.48(4)
_computing_cell_refinement 'CrysAlisPro 1.171.44.118a (Rigaku OD, 2025)'
_computing_data_collection 'CrysAlisPro system (CCD 44.115a 64-bit (release 23-06-2025))'
_computing_data_reduction 'CrysAlisPro 1.171.44.118a (Rigaku OD, 2025)'
_computing_molecular_graphics 'Olex2 1.5 (Dolomanov et al., 2009)'
_computing_publication_material 'Olex2 1.5 (Dolomanov et al., 2009)'
_computing_structure_refinement 'olex2.refine 1.5 (Bourhis et al., 2015)'
_computing_structure_solution 'SHELXT  (Sheldrick, 2015)'
_diffrn_ambient_environment N~2~
_diffrn_ambient_temperature 149.99(11)
_diffrn_detector 'Hybrid Pixel Array Detector'
_diffrn_detector_area_resol_mean 10.0000
_diffrn_detector_type HyPix
_diffrn_measured_fraction_theta_full 1.0000
_diffrn_measured_fraction_theta_max 0.9972
_diffrn_measurement_details
;
List of Runs (angles in degrees, time in seconds):

  # Type    Start    End  Width  t~exp~   \w     \q     \k     \f   Frames
#--------------------------------------------------------------------------
  1  \w    -73.00  -1.00   0.50    8.00    --  -49.87 110.00 -55.00  144
  2  \w     33.00  77.00   0.50    8.00    --   49.87-110.00-150.00   88
  3  \w    -74.00 -49.00   0.50   40.00    --  -90.00 110.00 -55.00   50
  4  \w   -146.00-121.00   0.50   40.00    --  -90.00-110.00-150.00   50
  5  \w     58.00 108.00   0.50   40.00    --  111.50-110.00-150.00  100
  6  \w    116.00 141.00   0.50   40.00    --  111.50 110.00 -55.00   50
  7  \w    -60.00  20.00   0.50    8.00    --  -49.87  57.00 -90.00  160
  8  \w    -24.00   2.00   0.50    8.00    --  -49.87  19.00 150.00   52
  9  \w   -119.00 -73.00   0.50    8.00    --  -49.87-125.00  90.00   92
 10  \w    -18.00  16.00   0.50    8.00    --  -49.87  19.00-180.00   68
 11  \w   -113.00 -37.00   0.50    8.00    --  -49.87 -77.00  30.00  152
 12  \w    -25.00   4.00   0.50    8.00    --  -49.87  19.00 -30.00   58
 13  \w   -120.00 -95.00   0.50    8.00    --  -49.87-125.00 -90.00   50
 14  \w   -112.00 -75.00   0.50    8.00    --  -49.87-125.00   0.00   74
 15  \w    -22.00   5.00   0.50    8.00    --   49.87 -19.00 -30.00   54
 16  \w    -48.00 -18.00   0.50   40.00    --  -90.00  45.00-120.00   60
 17  \w    -51.00 -25.00   0.50   40.00    --  -90.00  45.00 150.00   52
 18  \w    -51.00 -24.00   0.50   40.00    --  -90.00  45.00   0.00   54
 19  \w   -137.00-104.00   0.50   40.00    --  -90.00   0.00  30.00   66
 20  \w     79.00 105.00   0.50   40.00    --  111.50 -94.00-150.00   52
 21  \w    134.00 161.00   0.50   40.00    --  111.50  61.00  30.00   54
 22  \w     42.00  71.00   0.50   40.00    --  111.50 -94.00-150.00   58
 23  \w     85.00 111.00   0.50   40.00    --  111.50 -86.00 -25.53   52
 24  \w     83.00 110.00   0.50   40.00    --  111.50-125.00-120.00   54
 25  \w     80.00 106.00   0.50   40.00    --  111.50 -94.00 -30.00   52
 26  \w     41.00  71.00   0.50   40.00    --  111.50 -61.00 -30.00   60
 27  \w     43.00  76.00   0.50   40.00    --  111.50 -94.00 -30.00   66
 28  \w     67.00 113.00   0.50   40.00    --  111.50   0.00   0.00   92
 29  \w     54.00  80.00   0.50   40.00    --  111.50-125.00 -90.00   52
 30  \w     81.00 111.00   0.50   40.00    --  111.50-125.00 -90.00   60
 31  \w     68.00 101.00   0.50   40.00    --  111.50 -77.00-150.00   66
 32  \w     99.00 129.00   0.50   40.00    --  111.50  61.00  30.00   60
 33  \w     41.00  70.00   0.50   40.00    --  111.50 -94.00-180.00   58
 34  \w     55.00  89.00   0.50   40.00    --  111.50 -77.00   0.00   68
 35  \w    104.00 130.00   0.50   40.00    --  111.50  61.00-150.00   52
 36  \w    138.00 168.00   0.50   40.00    --  111.50  61.00-150.00   60
 37  \w     63.00  88.00   0.50   40.00    --  111.50   0.00 -90.00   50
 38  \w     44.00  70.00   0.50   40.00    --  111.50 -94.00-120.00   52
 39  \w     93.00 120.00   0.50   40.00    --  111.50 -87.00  59.94   54
 40  \w     85.00 110.00   0.50   40.00    --  111.50-125.00 150.00   50
 41  \w     41.00  68.00   0.50   40.00    --  111.50 -61.00-150.00   54
 42  \w     41.00  75.00   0.50   40.00    --  111.50 -94.00  30.00   68
 43  \w     58.00 107.00   0.50   40.00    --  111.50-125.00-150.00   98
 44  \w     59.00  85.00   0.50   40.00    --  111.50 -87.00  59.94   52
 45  \w     80.00 106.00   0.50   40.00    --  111.50 -94.00  30.00   52
 46  \w    123.00 168.00   0.50   40.00    --  111.50  45.00 -60.00   90
 47  \w    104.00 134.00   0.50   40.00    --  111.50  61.00  90.00   60
 48  \w     80.00 106.00   0.50   40.00    --  111.50 -94.00-120.00   52
 49  \w    103.00 129.00   0.50   40.00    --  111.50 125.00 150.00   52
 50  \w     80.00 105.00   0.50   40.00    --  111.50 -94.00  60.00   50
 51  \w    118.00 166.00   0.50   40.00    --  111.50 125.00  30.00   96
 52  \w     48.00  73.00   0.50   40.00    --  111.50-125.00-120.00   50
 53  \w     84.00 118.00   0.50   40.00    --  111.50   0.00  60.00   68
 54  \w     63.00  89.00   0.50   40.00    --  111.50   0.00 -60.00   52
 55  \w    125.00 176.00   0.50   40.00    --  111.50  30.00 -90.00  102
 56  \w     53.00  79.00   0.50   40.00    --  111.50-125.00 150.00   52
 57  \w     81.00 106.00   0.50   40.00    --  111.50 -77.00 120.00   50
 58  \w    119.00 157.00   0.50   40.00    --  111.50  30.00-120.00   76
 59  \w     92.00 122.00   0.50   40.00    --  111.50  77.00 150.00   60
 60  \w    134.00 160.00   0.50   40.00    --  111.50  77.00 150.00   52
 61  \w     93.00 176.00   0.50   40.00    --  111.50  77.00  30.00  166
 62  \w     81.00 106.00   0.50   40.00    --  111.50 -94.00-180.00   50
 63  \w     80.00 106.00   0.50   40.00    --  111.50 -94.00   0.00   52
 64  \w     47.00 110.00   0.50   40.00    --  111.50-125.00  90.00  126
 65  \w    106.00 178.00   0.50   40.00    --  111.50  45.00-120.00  144
 66  \w    138.00 171.00   0.50   40.00    --  111.50  45.00  90.00   66
 67  \w     43.00 103.00   0.50   40.00    --  111.50 -77.00-120.00  120
 68  \w     57.00  83.00   0.50   40.00    --  111.50 -77.00 -90.00   52
 69  \w    110.00 178.00   0.50   40.00    --  111.50  30.00-180.00  136
 70  \w     58.00  91.00   0.50   40.00    --  111.50-125.00-180.00   66
 71  \w     80.00 105.00   0.50   40.00    --  111.50 -94.00 -90.00   50
 72  \w     73.00 105.00   0.50   40.00    --  111.50 -94.00 120.00   64
 73  \w     57.00  83.00   0.50   40.00    --  111.50 -77.00  60.00   52
 74  \w    100.00 128.00   0.50   40.00    --  111.50  61.00   0.00   56
 75  \w     92.00 117.00   0.50   40.00    --  111.50  77.00  60.00   50
 76  \w    137.00 178.00   0.50   40.00    --  111.50  77.00  60.00   82
 77  \w     79.00 104.00   0.50   40.00    --  111.50 -77.00 -30.00   50
 78  \w     41.00  71.00   0.50   40.00    --  111.50 -77.00 -30.00   60
 79  \w     99.00 154.00   0.50   40.00    --  111.50  61.00 120.00  110
 80  \w     42.00  68.00   0.50   40.00    --  111.50 -77.00-180.00   52
 81  \w     41.00  70.00   0.50   40.00    --  111.50 -94.00 -60.00   58
 82  \w    112.00 177.00   0.50   40.00    --  111.50  30.00 -30.00  130
 83  \w    150.00 176.00   0.50   40.00    --  111.50  30.00 120.00   52
 84  \w     49.00  74.00   0.50   40.00    --  111.50-125.00 -60.00   50
 85  \w     60.00  95.00   0.50   40.00    --  111.50-125.00   0.00   70
 86  \w     84.00 109.00   0.50   40.00    --  111.50-125.00  30.00   50
 87  \w    113.00 139.00   0.50   40.00    --  111.50  15.00 -30.00   52
 88  \w    104.00 143.00   0.50   40.00    --  111.50  45.00  30.00   78
 89  \w    106.00 137.00   0.50   40.00    --  111.50  61.00  60.00   62
 90  \w     98.00 142.00   0.50   40.00    --  111.50  61.00 150.00   88
 91  \w    131.00 162.00   0.50   40.00    --  111.50 125.00 -30.00   62
 92  \w    140.00 166.00   0.50   40.00    --  111.50 125.00 120.00   52
 93  \w     60.00 105.00   0.50   40.00    --  111.50 -97.00 -48.91   90
 94  \w     92.00 119.00   0.50   40.00    --  111.50  77.00 120.00   54
 95  \w    137.00 162.00   0.50   40.00    --  111.50  77.00 120.00   50
 96  \w     47.00  72.00   0.50   40.00    --  111.50 -84.00 165.09   50
 97  \w     84.00 109.00   0.50   40.00    --  111.50 -84.00 165.09   50
 98  \w     44.00  69.00   0.50   40.00    --  111.50 -61.00  60.00   50
;
_diffrn_measurement_device 'four-circle diffractometer'
_diffrn_measurement_device_type 'XtaLAB Synergy, Dualflex, HyPix'
_diffrn_measurement_method '\w scans'
_diffrn_orient_matrix_type 'CrysAlisPro convention (1999,Acta A55,543-557)'
_diffrn_orient_matrix_UB_11 -0.0382887000
_diffrn_orient_matrix_UB_12 0.0280692000
_diffrn_orient_matrix_UB_13 -0.0772154000
_diffrn_orient_matrix_UB_21 -0.0184078000
_diffrn_orient_matrix_UB_22 0.1182533000
_diffrn_orient_matrix_UB_23 0.0221586000
_diffrn_orient_matrix_UB_31 0.1219268000
_diffrn_orient_matrix_UB_32 0.0266447000
_diffrn_orient_matrix_UB_33 -0.0170004000
_diffrn_radiation_monochromator mirror
_diffrn_radiation_probe x-ray
_diffrn_radiation_type 'Cu K\a'
_diffrn_radiation_wavelength 1.54184
_diffrn_reflns_av_R_equivalents 0.0304
_diffrn_reflns_av_unetI/netI 0.0155
_diffrn_reflns_Laue_measured_fraction_full 1.0000
_diffrn_reflns_Laue_measured_fraction_max 0.9972
_diffrn_reflns_limit_h_max 15
_diffrn_reflns_limit_h_min -12
_diffrn_reflns_limit_k_max 15
_diffrn_reflns_limit_k_min -15
_diffrn_reflns_limit_l_max 23
_diffrn_reflns_limit_l_min -23
_diffrn_reflns_number 65892
_diffrn_reflns_point_group_measured_fraction_full 1.0000
_diffrn_reflns_point_group_measured_fraction_max 0.9972
_diffrn_reflns_theta_full 67.6840
_diffrn_reflns_theta_max 79.95
_diffrn_reflns_theta_min 4.28
_diffrn_source 'micro-focus sealed X-ray tube'
_diffrn_source_type 'PhotonJet (Cu) X-ray Source'
_exptl_absorpt_coefficient_mu 1.973
_exptl_absorpt_correction_T_max 1.000
_exptl_absorpt_correction_T_min 0.943
_exptl_absorpt_correction_type gaussian
_exptl_absorpt_process_details
;
CrysAlisPro 1.171.44.118a (Rigaku Oxford Diffraction, 2025)
Numerical absorption correction based on gaussian integration over
a multifaceted crystal model
Empirical absorption correction using spherical harmonics,
implemented in SCALE3 ABSPACK scaling algorithm.
;
_exptl_crystal_colour 'clear red'
_exptl_crystal_colour_lustre clear
_exptl_crystal_colour_primary red
_exptl_crystal_density_diffrn 1.339
_exptl_crystal_description block
_exptl_crystal_F_000 1168.648
_exptl_crystal_size_max 0.07
_exptl_crystal_size_mid 0.06
_exptl_crystal_size_min 0.04
_refine_diff_density_max 0.3744
_refine_diff_density_min -0.3339
_refine_diff_density_rms 0.0360
_refine_ls_d_res_high 0.7829
_refine_ls_d_res_low 10.3345
_refine_ls_extinction_coef 0.00056(5)
_refine_ls_extinction_expression Fc^*^=kFc[1+0.001xFc^2^\l^3^/sin(2\q)]^-1/4^
_refine_ls_goodness_of_fit_ref 1.0428
_refine_ls_hydrogen_treatment refall
_refine_ls_matrix_type full
_refine_ls_number_constraints 0
_refine_ls_number_parameters 632
_refine_ls_number_reflns 6023
_refine_ls_number_restraints 0
_refine_ls_restrained_S_all 1.0428
_refine_ls_R_factor_all 0.0252
_refine_ls_R_factor_gt 0.0222
_refine_ls_shift/su_max 0.0004
_refine_ls_shift/su_mean 0.0000
_refine_ls_structure_factor_coef Fsqd
_refine_ls_weighting_details 'w=1/[\s^2^(Fo^2^)+(0.0279P)^2^+0.5564P] where P=(Fo^2^+2Fc^2^)/3'
_refine_ls_weighting_scheme calc
_refine_ls_wR_factor_gt 0.0556
_refine_ls_wR_factor_ref 0.0571
_reflns_Friedel_coverage 0.0
_reflns_limit_h_max 12
_reflns_limit_h_min -15
_reflns_limit_k_max 15
_reflns_limit_k_min 0
_reflns_limit_l_max 23
_reflns_limit_l_min -11
_reflns_number_gt 5517
_reflns_number_total 6023
_reflns_threshold_expression I>=2u(I)
_cod_data_source_file d6cc00297h2.cif
_cod_data_source_block IL190925V2
_cod_depositor_comments 'Adding full bibliography for 7135369.cif.'
_cod_database_code 7135369
_chemical_oxdiff_formula 'C31 H34 N2 O2 S Ni '
_diffrn_oxdiff_digest_od_ed
;

;
_diffrn_oxdiff_measurement_exp_name IL190925V2.par
_olex2_refinement_description
;
;
_olex2_refine_details
;
Refinement using NoSpherA2, an implementation of
NOn-SPHERical Atom-form-factors in Olex2.
Please cite:
F. Kleemiss et al. Chem. Sci. DOI 10.1039/D0SC05526C - 2021
NoSpherA2 implementation of HAR makes use of
tailor-made aspherical atomic form factors calculated
on-the-fly from a Hirshfeld-partitioned electron density (ED) - not from
spherical-atom form factors.

The ED is calculated from a gaussian basis set single determinant SCF
wavefunction - either Hartree-Fock or DFT using selected funtionals
- for a fragment of the crystal.
This fragment can be embedded in an electrostatic crystal field by employing cluster charges
or modelled using implicit solvation models, depending on the software used.
The following options were used:
   SOFTWARE:       ORCA 5.0
   PARTITIONING:   NoSpherA2
   INT ACCURACY:   Normal
   METHOD:         M062X
   BASIS SET:      def2-SVP
   CHARGE:         0
   MULTIPLICITY:   1
   DATE:           2025-09-24_09-36-37
;
_olex2_submission_special_instructions 'No special instructions were received'
_oxdiff_exptl_absorpt_empirical_details
;
Empirical correction (ABSPACK) includes:
- Absorption correction using spherical harmonics
- Frame scaling
- Detector area scaling
- B-factor correction
;
_oxdiff_exptl_absorpt_empirical_full_max 5.573
_oxdiff_exptl_absorpt_empirical_full_min 0.332

loop_
_space_group_symop_id
_space_group_symop_operation_xyz
1 x,y,z
2 -x+1/2,y+1/2,-z+1/2
3 -x,-y,-z
4 x-1/2,-y-1/2,z-1/2

loop_
_atom_site_label
_atom_site_type_symbol
_atom_site_fract_x
_atom_site_fract_y
_atom_site_fract_z
_atom_site_U_iso_or_equiv
_atom_site_adp_type
_atom_site_occupancy
_atom_site_refinement_flags_posn
_atom_site_disorder_group
Ni1 Ni 0.450074(13) 0.489871(13) 0.644655(8) 0.02301(6) Uani 1.000000 . .
S1 S 0.53086(2) 0.48334(2) 0.750526(14) 0.03631(7) Uani 1.000000 . .
O1 O 0.39610(7) 0.27941(6) 0.64160(4) 0.03685(18) Uani 1.000000 . .
N1 N 0.54243(6) 0.61332(6) 0.61370(4) 0.02249(16) Uani 1.000000 . .
N2 N 0.36764(6) 0.52102(7) 0.55635(4) 0.02323(16) Uani 1.000000 . .
C1 C 0.63652(8) 0.65289(8) 0.64563(5) 0.02596(19) Uani 1.000000 . .
C2 C 0.69536(8) 0.73887(8) 0.61830(5) 0.0277(2) Uani 1.000000 . .
C3 C 0.65702(8) 0.78847(8) 0.55497(5) 0.02471(19) Uani 1.000000 . .
C4 C 0.55919(8) 0.74677(8) 0.52207(5) 0.02452(19) Uani 1.000000 . .
C5 C 0.50440(7) 0.66003(8) 0.55237(5) 0.02209(18) Uani 1.000000 . .
C6 C 0.40130(7) 0.60999(8) 0.52124(5) 0.02248(18) Uani 1.000000 . .
C7 C 0.34169(8) 0.65065(9) 0.46159(5) 0.02725(19) Uani 1.000000 . .
C8 C 0.24321(8) 0.60084(9) 0.43578(5) 0.0282(2) Uani 1.000000 . .
C9 C 0.21262(9) 0.50628(9) 0.47096(6) 0.0295(2) Uani 1.000000 . .
C10 C 0.27548(8) 0.46981(9) 0.52990(5) 0.0275(2) Uani 1.000000 . .
C11 C 0.72247(8) 0.88181(8) 0.52397(6) 0.0297(2) Uani 1.000000 . .
C12 C 0.75048(17) 0.96541(13) 0.58213(8) 0.0500(3) Uani 1.000000 . .
C13 C 0.83180(12) 0.83641(13) 0.49629(10) 0.0485(3) Uani 1.000000 . .
C14 C 0.65719(11) 0.93767(11) 0.46261(8) 0.0405(3) Uani 1.000000 . .
C15 C 0.16999(9) 0.64499(10) 0.37385(6) 0.0358(2) Uani 1.000000 . .
C16 C 0.2150(2) 0.75141(14) 0.34556(12) 0.0684(5) Uani 1.000000 . .
C17 C 0.16785(11) 0.56495(13) 0.31201(7) 0.0405(3) Uani 1.000000 . .
C18 C 0.04972(16) 0.6583(3) 0.39840(9) 0.0720(6) Uani 1.000000 . .
C19 C 0.48135(8) 0.38090(9) 0.80683(5) 0.0277(2) Uani 1.000000 . .
C20 C 0.50765(9) 0.27201(10) 0.79754(6) 0.0339(2) Uani 1.000000 . .
C21 C 0.46638(10) 0.19348(10) 0.84280(7) 0.0383(2) Uani 1.000000 . .
C22 C 0.39952(10) 0.22226(10) 0.89829(6) 0.0391(2) Uani 1.000000 . .
C23 C 0.37520(10) 0.33042(10) 0.90872(6) 0.0381(2) Uani 1.000000 . .
C24 C 0.41539(9) 0.40890(10) 0.86370(6) 0.0323(2) Uani 1.000000 . .
C25 C 0.36760(8) 0.36697(8) 0.66447(5) 0.02714(19) Uani 1.000000 . .
C26 C 0.26569(8) 0.37585(8) 0.70816(5) 0.0273(2) Uani 1.000000 . .
C27 C 0.21406(9) 0.28229(10) 0.73224(6) 0.0334(2) Uani 1.000000 . .
C28 C 0.12708(9) 0.28921(11) 0.77866(7) 0.0405(3) Uani 1.000000 . .
C29 C 0.09282(8) 0.39089(11) 0.79930(6) 0.0379(3) Uani 1.000000 . .
C30 C 0.13866(9) 0.48528(11) 0.77420(6) 0.0351(2) Uani 1.000000 . .
C31 C 0.22639(8) 0.47701(9) 0.72835(6) 0.0296(2) Uani 1.000000 . .
F3 F 0.00998(6) 0.39884(8) 0.84528(4) 0.0540(2) Uani 1.000000 . 1
H31 H 0.2650(13) 0.5489(11) 0.7091(8) 0.049(4) Uani 1.000000 . .
H4 H 0.5264(12) 0.7787(11) 0.4721(7) 0.044(4) Uani 1.000000 . .
H1 H 0.6641(10) 0.6131(11) 0.6972(7) 0.036(3) Uani 1.000000 . .
H7 H 0.3731(12) 0.7219(13) 0.4372(8) 0.052(4) Uani 1.000000 . .
H10 H 0.2496(11) 0.3975(12) 0.5587(8) 0.046(4) Uani 1.000000 . .
H2 H 0.7714(11) 0.7666(13) 0.6488(8) 0.050(4) Uani 1.000000 . .
H27 H 0.2438(13) 0.2045(13) 0.7152(9) 0.055(4) Uani 1.000000 . .
H22 H 0.3670(14) 0.1597(13) 0.9331(8) 0.061(5) Uani 1.000000 . .
H20 H 0.5581(13) 0.2493(13) 0.7529(8) 0.052(4) Uani 1.000000 . .
H24 H 0.3941(15) 0.4929(12) 0.8715(9) 0.058(5) Uani 1.000000 . .
H23 H 0.3210(14) 0.3517(14) 0.9524(9) 0.066(5) Uani 1.000000 . .
H14a H 0.7063(14) 1.0064(13) 0.4421(10) 0.066(5) Uani 1.000000 . .
H21 H 0.4847(14) 0.1095(12) 0.8332(9) 0.063(5) Uani 1.000000 . .
H9 H 0.1402(11) 0.4594(13) 0.4539(8) 0.050(4) Uani 1.000000 . .
H12a H 0.7976(18) 1.0329(15) 0.5594(10) 0.084(6) Uani 1.000000 . .
H28 H 0.0825(14) 0.2201(15) 0.7983(10) 0.080(6) Uani 1.000000 . .
H14b H 0.6362(16) 0.8846(15) 0.4185(10) 0.075(6) Uani 1.000000 . .
H30 H 0.1081(12) 0.5642(14) 0.7915(9) 0.056(4) Uani 1.000000 . .
H17a H 0.1409(17) 0.4830(14) 0.3291(10) 0.069(5) Uani 1.000000 . .
H13a H 0.8807(13) 0.7925(16) 0.5379(12) 0.079(7) Uani 1.000000 . .
H17b H 0.1120(14) 0.5955(15) 0.2688(9) 0.067(5) Uani 1.000000 . .
H13b H 0.8841(14) 0.9029(15) 0.4774(11) 0.081(6) Uani 1.000000 . .
H14c H 0.5825(16) 0.9707(14) 0.4817(11) 0.074(6) Uani 1.000000 . .
H12b H 0.6741(18) 0.9979(13) 0.5993(13) 0.080(7) Uani 1.000000 . .
H13c H 0.8114(15) 0.7835(17) 0.4507(10) 0.072(5) Uani 1.000000 . .
H17c H 0.2510(14) 0.5566(16) 0.2928(9) 0.070(5) Uani 1.000000 . .
H18a H -0.0014(15) 0.696(2) 0.3564(10) 0.095(8) Uani 1.000000 . .
H18b H 0.059(2) 0.725(2) 0.4349(18) 0.114(10) Uani 1.000000 . .
H12c H 0.8005(19) 0.9354(16) 0.6267(12) 0.090(7) Uani 1.000000 . .
H16a H 0.156(2) 0.7826(16) 0.3034(11) 0.108(9) Uani 1.000000 . .
H16b H 0.203(3) 0.803(2) 0.3889(13) 0.137(13) Uani 1.000000 . .
H16c H 0.297(2) 0.749(3) 0.3307(17) 0.164(17) Uani 1.000000 . .
H18c H 0.015(2) 0.592(4) 0.4243(17) 0.19(2) Uani 1.000000 . .

loop_
_atom_site_aniso_label
_atom_site_aniso_U_11
_atom_site_aniso_U_22
_atom_site_aniso_U_33
_atom_site_aniso_U_12
_atom_site_aniso_U_13
_atom_site_aniso_U_23
Ni1 0.02269(9) 0.02664(10) 0.01987(9) -0.00208(6) 0.00305(6) 0.00059(6)
S1 0.03437(13) 0.05001(16) 0.02419(12) -0.01548(11) -0.00282(10) 0.00814(11)
O1 0.0490(4) 0.0300(4) 0.0322(4) -0.0025(3) 0.0086(3) -0.0042(3)
N1 0.0199(3) 0.0269(4) 0.0207(4) -0.0024(3) 0.0021(3) 0.0010(3)
N2 0.0222(3) 0.0262(4) 0.0213(4) -0.0029(3) 0.0013(3) -0.0004(3)
C1 0.0220(4) 0.0311(5) 0.0246(5) -0.0041(4) -0.0006(3) 0.0024(4)
C2 0.0233(4) 0.0313(5) 0.0283(5) -0.0044(4) 0.0006(4) 0.0015(4)
C3 0.0237(4) 0.0264(5) 0.0242(5) -0.0037(3) 0.0037(3) -0.0012(4)
C4 0.0256(4) 0.0262(5) 0.0219(5) -0.0040(4) 0.0025(4) 0.0001(4)
C5 0.0220(4) 0.0247(4) 0.0196(4) -0.0023(3) 0.0023(3) -0.0006(3)
C6 0.0228(4) 0.0252(4) 0.0195(4) -0.0015(3) 0.0017(3) -0.0006(3)
C7 0.0293(5) 0.0289(5) 0.0232(5) -0.0013(4) -0.0022(4) 0.0010(4)
C8 0.0263(4) 0.0335(5) 0.0244(5) 0.0018(4) -0.0028(4) -0.0032(4)
C9 0.0251(5) 0.0361(5) 0.0269(5) -0.0034(4) -0.0015(4) -0.0027(4)
C10 0.0250(4) 0.0316(5) 0.0258(5) -0.0063(4) -0.0002(4) -0.0007(4)
C11 0.0296(5) 0.0282(5) 0.0316(5) -0.0072(4) 0.0045(4) 0.0001(4)
C12 0.0671(9) 0.0399(7) 0.0430(8) -0.0232(7) 0.0019(7) -0.0051(6)
C13 0.0351(6) 0.0479(8) 0.0641(10) -0.0028(6) 0.0204(6) 0.0123(7)
C14 0.0428(6) 0.0348(6) 0.0436(7) -0.0092(5) -0.0024(5) 0.0104(5)
C15 0.0345(5) 0.0439(6) 0.0281(5) 0.0081(5) -0.0070(4) -0.0034(5)
C16 0.0956(14) 0.0437(8) 0.0618(11) -0.0059(9) -0.0411(11) 0.0141(8)
C17 0.0365(6) 0.0562(8) 0.0283(6) 0.0013(6) -0.0056(5) -0.0054(5)
C18 0.0473(8) 0.1330(19) 0.0353(8) 0.0485(11) -0.0028(7) -0.0048(10)
C19 0.0260(4) 0.0348(5) 0.0223(4) 0.0006(4) 0.0018(3) 0.0025(4)
C20 0.0321(5) 0.0407(6) 0.0289(5) 0.0081(4) 0.0021(4) -0.0016(4)
C21 0.0450(6) 0.0314(6) 0.0379(6) 0.0069(5) -0.0045(5) 0.0018(5)
C22 0.0440(6) 0.0386(6) 0.0346(6) -0.0022(5) 0.0015(5) 0.0119(5)
C23 0.0425(6) 0.0430(6) 0.0296(5) 0.0055(5) 0.0122(5) 0.0085(5)
C24 0.0382(5) 0.0330(6) 0.0263(5) 0.0049(4) 0.0069(4) 0.0030(4)
C25 0.0307(5) 0.0271(5) 0.0237(4) -0.0041(4) 0.0028(4) -0.0001(4)
C26 0.0261(4) 0.0289(5) 0.0271(5) -0.0055(4) 0.0015(4) 0.0043(4)
C27 0.0314(5) 0.0310(6) 0.0378(6) -0.0074(4) 0.0013(4) 0.0103(5)
C28 0.0312(5) 0.0481(7) 0.0425(6) -0.0092(5) 0.0041(5) 0.0156(5)
C29 0.0244(4) 0.0575(7) 0.0320(5) -0.0055(5) 0.0039(4) 0.0111(5)
C30 0.0270(5) 0.0470(7) 0.0317(5) -0.0013(5) 0.0063(4) 0.0038(5)
C31 0.0275(5) 0.0315(5) 0.0303(5) -0.0036(4) 0.0071(4) 0.0021(4)
F3 0.0349(3) 0.0829(6) 0.0455(4) -0.0063(4) 0.0140(3) 0.0136(4)
H31 0.062(10) 0.031(8) 0.057(10) -0.003(7) 0.025(8) 0.004(7)
H4 0.056(9) 0.046(9) 0.029(8) -0.010(7) -0.011(7) 0.010(7)
H1 0.030(7) 0.042(9) 0.036(8) -0.012(6) -0.012(6) 0.010(7)
H7 0.057(10) 0.053(10) 0.045(10) -0.007(8) -0.007(8) 0.008(8)
H10 0.040(8) 0.057(10) 0.041(9) -0.018(8) -0.011(7) 0.005(8)
H2 0.034(8) 0.068(11) 0.048(10) -0.018(8) -0.015(7) 0.017(8)
H27 0.064(11) 0.043(10) 0.061(11) -0.011(8) 0.020(9) 0.022(8)
H22 0.070(11) 0.063(11) 0.050(10) -0.011(9) 0.002(9) 0.028(9)
H20 0.056(10) 0.062(11) 0.038(9) 0.012(8) 0.011(8) 0.001(8)
H24 0.080(12) 0.041(10) 0.055(11) 0.010(8) 0.016(9) -0.006(8)
H23 0.075(11) 0.073(12) 0.053(11) 0.016(10) 0.034(9) 0.015(9)
H14a 0.063(11) 0.053(11) 0.080(14) -0.027(9) -0.003(10) 0.037(10)
H21 0.082(12) 0.032(9) 0.075(12) 0.016(8) 0.001(10) -0.010(8)
H9 0.036(8) 0.060(10) 0.054(10) -0.016(8) -0.009(7) 0.005(8)
H12a 0.118(17) 0.065(12) 0.069(13) -0.058(12) 0.000(12) 0.001(10)
H28 0.065(11) 0.095(14) 0.082(14) -0.050(11) 0.028(10) 0.031(11)
H14b 0.101(15) 0.064(13) 0.060(12) -0.038(11) -0.007(11) 0.028(10)
H30 0.046(10) 0.061(11) 0.062(12) 0.003(9) 0.021(8) -0.004(9)
H17a 0.090(14) 0.057(12) 0.058(12) -0.027(10) -0.012(10) -0.020(10)
H13a 0.037(10) 0.088(15) 0.115(17) 0.015(10) 0.021(11) 0.047(14)
H17b 0.067(12) 0.080(13) 0.053(11) 0.001(10) -0.009(10) -0.012(10)
H13b 0.050(10) 0.077(13) 0.120(17) -0.016(10) 0.037(11) 0.019(12)
H14c 0.071(12) 0.063(12) 0.090(15) 0.012(10) 0.031(11) 0.021(11)
H12b 0.072(13) 0.042(11) 0.13(2) -0.019(9) 0.019(13) -0.023(11)
H13c 0.063(12) 0.095(15) 0.059(12) -0.010(11) 0.022(10) -0.006(12)
H17c 0.055(11) 0.100(15) 0.056(11) 0.013(10) 0.002(9) -0.003(11)
H18a 0.058(11) 0.18(2) 0.047(11) 0.050(14) -0.002(10) -0.004(13)
H18b 0.096(19) 0.12(2) 0.12(2) 0.079(17) -0.031(17) -0.02(2)
H12c 0.119(18) 0.068(14) 0.080(15) -0.036(13) -0.029(13) 0.012(12)
H16a 0.16(2) 0.070(14) 0.084(16) -0.012(14) -0.074(16) 0.038(12)
H16b 0.25(4) 0.101(19) 0.060(15) 0.10(2) -0.013(19) 0.008(14)
H16c 0.11(2) 0.20(3) 0.17(3) -0.09(2) -0.09(2) 0.13(3)
H18c 0.062(16) 0.41(6) 0.11(2) 0.04(3) 0.036(15) 0.14(4)

loop_
_atom_type_symbol
_atom_type_scat_dispersion_real
_atom_type_scat_dispersion_imag
_atom_type_scat_source
_atom_type_scat_dispersion_source
C 0.01788 0.00908 'NoSpherA2: Chem.Sci. 2021, DOI:10.1039/D0SC05526C' 'Brennan, Cowan, Rev. Sci. Instrum., 1992, 63, 850'
F 0.07327 0.05351 'NoSpherA2: Chem.Sci. 2021, DOI:10.1039/D0SC05526C' 'Brennan, Cowan, Rev. Sci. Instrum., 1992, 63, 850'
H 0.00000 0.00000 'NoSpherA2: Chem.Sci. 2021, DOI:10.1039/D0SC05526C' 'Brennan, Cowan, Rev. Sci. Instrum., 1992, 63, 850'
N 0.03110 0.01806 'NoSpherA2: Chem.Sci. 2021, DOI:10.1039/D0SC05526C' 'Brennan, Cowan, Rev. Sci. Instrum., 1992, 63, 850'
Ni -2.97823 0.51071 'NoSpherA2: Chem.Sci. 2021, DOI:10.1039/D0SC05526C' 'Brennan, Cowan, Rev. Sci. Instrum., 1992, 63, 850'
O 0.04960 0.03234 'NoSpherA2: Chem.Sci. 2021, DOI:10.1039/D0SC05526C' 'Brennan, Cowan, Rev. Sci. Instrum., 1992, 63, 850'
S 0.33376 0.55840 'NoSpherA2: Chem.Sci. 2021, DOI:10.1039/D0SC05526C' 'Brennan, Cowan, Rev. Sci. Instrum., 1992, 63, 850'

loop_
_exptl_crystal_face_index_h
_exptl_crystal_face_index_k
_exptl_crystal_face_index_l
_exptl_crystal_face_perp_dist
-2 7 5 0.0358
-7 -4 2 0.0191
6 4 -1 0.0229
-6 1 -6 0.0265
-3 -4 10 0.0195
3 4 -10 0.0299
7 -1 5 0.0342
-1 -2 -12 0.0302
0 6 8 0.0365
0 -6 -8 0.0228
4 -6 -4 0.0229
-4 7 4 0.0332
6 -4 1 0.0214
-6 5 -1 0.0274
3 7 -5 0.0274
-2 4 -10 0.0284
5 3 8 0.0373

loop_
_geom_angle_atom_site_label_1
_geom_angle_atom_site_label_2
_geom_angle_atom_site_label_3
_geom_angle
_geom_angle_site_symmetry_1
_geom_angle_site_symmetry_3
_geom_angle_publ_flag
N1 Ni1 S1 93.84(2) . . ?
N2 Ni1 S1 169.38(3) . . ?
N2 Ni1 N1 82.13(3) . . ?
C25 Ni1 S1 90.21(3) . . ?
C25 Ni1 N1 173.77(4) . . ?
C25 Ni1 N2 94.66(4) . . ?
C19 S1 Ni1 115.28(3) . . ?
C1 N1 Ni1 127.91(7) . . ?
C5 N1 Ni1 114.18(6) . . ?
C5 N1 C1 117.89(8) . . ?
C6 N2 Ni1 115.48(6) . . ?
C10 N2 Ni1 126.91(7) . . ?
C10 N2 C6 117.32(9) . . ?
C2 C1 N1 122.87(9) . . ?
H1 C1 N1 115.6(6) . . ?
H1 C1 C2 121.5(6) . . ?
C3 C2 C1 120.03(9) . . ?
H2 C2 C1 117.7(8) . . ?
H2 C2 C3 122.3(8) . . ?
C4 C3 C2 116.74(9) . . ?
C11 C3 C2 120.27(9) . . ?
C11 C3 C4 122.98(9) . . ?
C5 C4 C3 120.24(9) . . ?
H4 C4 C3 121.0(7) . . ?
H4 C4 C5 118.7(7) . . ?
C4 C5 N1 122.23(8) . . ?
C6 C5 N1 113.65(8) . . ?
C6 C5 C4 124.12(9) . . ?
C5 C6 N2 114.15(8) . . ?
C7 C6 N2 122.22(9) . . ?
C7 C6 C5 123.62(9) . . ?
C8 C7 C6 120.77(10) . . ?
H7 C7 C6 117.7(8) . . ?
H7 C7 C8 121.5(8) . . ?
C9 C8 C7 116.03(9) . . ?
C15 C8 C7 123.52(10) . . ?
C15 C8 C9 120.44(9) . . ?
C10 C9 C8 120.40(10) . . ?
H9 C9 C8 122.1(8) . . ?
H9 C9 C10 117.5(8) . . ?
C9 C10 N2 123.13(10) . . ?
H10 C10 N2 116.5(7) . . ?
H10 C10 C9 120.4(7) . . ?
C12 C11 C3 109.82(9) . . ?
C13 C11 C3 108.08(9) . . ?
C13 C11 C12 109.13(12) . . ?
C14 C11 C3 112.22(9) . . ?
C14 C11 C12 108.66(12) . . ?
C14 C11 C13 108.88(11) . . ?
H12a C12 C11 109.6(10) . . ?
H12b C12 C11 108.1(11) . . ?
H12b C12 H12a 106.9(15) . . ?
H12c C12 C11 114.7(11) . . ?
H12c C12 H12a 106.8(15) . . ?
H12c C12 H12b 110.5(17) . . ?
H13a C13 C11 111.9(9) . . ?
H13b C13 C11 109.8(9) . . ?
H13b C13 H13a 108.0(14) . . ?
H13c C13 C11 108.7(9) . . ?
H13c C13 H13a 110.7(15) . . ?
H13c C13 H13b 107.7(14) . . ?
H14a C14 C11 110.4(9) . . ?
H14b C14 C11 113.4(10) . . ?
H14b C14 H14a 107.9(13) . . ?
H14c C14 C11 109.2(11) . . ?
H14c C14 H14a 106.7(13) . . ?
H14c C14 H14b 109.0(15) . . ?
C16 C15 C8 112.08(11) . . ?
C17 C15 C8 109.71(10) . . ?
C17 C15 C16 106.82(13) . . ?
C18 C15 C8 108.73(11) . . ?
C18 C15 C16 111.12(18) . . ?
C18 C15 C17 108.29(14) . . ?
H16a C16 C15 109.0(11) . . ?
H16b C16 C15 101.3(18) . . ?
H16b C16 H16a 103.9(18) . . ?
H16c C16 C15 114.8(16) . . ?
H16c C16 H16a 113.7(19) . . ?
H16c C16 H16b 113(2) . . ?
H17a C17 C15 111.5(9) . . ?
H17b C17 C15 109.2(9) . . ?
H17b C17 H17a 110.7(13) . . ?
H17c C17 C15 109.4(10) . . ?
H17c C17 H17a 106.9(14) . . ?
H17c C17 H17b 109.0(13) . . ?
H18a C18 C15 109.4(10) . . ?
H18b C18 C15 101.6(16) . . ?
H18b C18 H18a 100.1(18) . . ?
H18c C18 C15 116.8(17) . . ?
H18c C18 H18a 117(2) . . ?
H18c C18 H18b 110(2) . . ?
C20 C19 S1 122.28(8) . . ?
C24 C19 S1 119.55(8) . . ?
C24 C19 C20 118.16(10) . . ?
C21 C20 C19 120.58(10) . . ?
H20 C20 C19 118.7(8) . . ?
H20 C20 C21 120.7(8) . . ?
C22 C21 C20 120.62(11) . . ?
H21 C21 C20 119.3(9) . . ?
H21 C21 C22 120.0(9) . . ?
C23 C22 C21 119.05(11) . . ?
H22 C22 C21 119.9(9) . . ?
H22 C22 C23 121.1(9) . . ?
C24 C23 C22 120.66(11) . . ?
H23 C23 C22 118.1(9) . . ?
H23 C23 C24 121.2(9) . . ?
C23 C24 C19 120.91(11) . . ?
H24 C24 C19 119.1(9) . . ?
H24 C24 C23 120.0(9) . . ?
O1 C25 Ni1 119.87(7) . . ?
C26 C25 Ni1 119.92(7) . . ?
C26 C25 O1 120.20(9) . . ?
C27 C26 C25 119.75(10) . . ?
C31 C26 C25 120.30(9) . . ?
C31 C26 C27 119.83(10) . . ?
C28 C27 C26 120.37(12) . . ?
H27 C27 C26 119.2(7) . . ?
H27 C27 C28 120.4(7) . . ?
C29 C28 C27 118.08(11) . . ?
H28 C28 C27 124.0(11) . . ?
H28 C28 C29 117.9(11) . . ?
C30 C29 C28 123.15(10) . . ?
F3 C29 C28 118.76(10) . . ?
F3 C29 C30 118.09(12) . . ?
C31 C30 C29 118.05(12) . . ?
H30 C30 C29 120.6(8) . . ?
H30 C30 C31 121.3(8) . . ?
C30 C31 C26 120.43(10) . . ?
H31 C31 C26 119.9(7) . . ?
H31 C31 C30 119.7(7) . . ?

loop_
_geom_bond_atom_site_label_1
_geom_bond_atom_site_label_2
_geom_bond_distance
_geom_bond_site_symmetry_2
_geom_bond_publ_flag
Ni1 S1 2.1724(3) . ?
Ni1 N1 1.9870(8) . ?
Ni1 N2 1.9293(8) . ?
Ni1 C25 1.8593(10) . ?
S1 C19 1.7700(10) . ?
O1 C25 1.2202(13) . ?
N1 C1 1.3423(12) . ?
N1 C5 1.3493(12) . ?
N2 C6 1.3542(12) . ?
N2 C10 1.3457(12) . ?
C1 C2 1.3867(14) . ?
C1 H1 1.122(13) . ?
C2 C3 1.3975(14) . ?
C2 H2 1.106(13) . ?
C3 C4 1.3958(13) . ?
C3 C11 1.5253(13) . ?
C4 C5 1.3924(13) . ?
C4 H4 1.075(13) . ?
C5 C6 1.4756(12) . ?
C6 C7 1.3941(14) . ?
C7 C8 1.3955(14) . ?
C7 H7 1.070(15) . ?
C8 C9 1.4011(15) . ?
C8 C15 1.5247(14) . ?
C9 C10 1.3850(15) . ?
C9 H9 1.078(13) . ?
C10 H10 1.099(14) . ?
C11 C12 1.5311(17) . ?
C11 C13 1.5335(16) . ?
C11 C14 1.5277(16) . ?
C12 H12a 1.103(17) . ?
C12 H12b 1.06(2) . ?
C12 H12c 1.07(2) . ?
C13 H13a 1.098(19) . ?
C13 H13b 1.103(16) . ?
C13 H13c 1.10(2) . ?
C14 H14a 1.112(14) . ?
C14 H14b 1.08(2) . ?
C14 H14c 1.058(17) . ?
C15 C16 1.527(2) . ?
C15 C17 1.5263(17) . ?
C15 C18 1.537(2) . ?
C16 H16a 1.109(18) . ?
C16 H16b 1.05(2) . ?
C16 H16c 1.03(3) . ?
C17 H17a 1.116(18) . ?
C17 H17b 1.094(18) . ?
C17 H17c 1.077(17) . ?
C18 H18a 1.081(19) . ?
C18 H18b 1.07(3) . ?
C18 H18c 1.05(3) . ?
C19 C20 1.3970(16) . ?
C19 C24 1.3990(14) . ?
C20 C21 1.3959(17) . ?
C20 H20 1.091(14) . ?
C21 C22 1.3876(18) . ?
C21 H21 1.080(14) . ?
C22 C23 1.3861(18) . ?
C22 H22 1.096(14) . ?
C23 C24 1.3877(15) . ?
C23 H23 1.099(14) . ?
C24 H24 1.082(15) . ?
C25 C26 1.5022(13) . ?
C26 C27 1.3971(14) . ?
C26 C31 1.3959(15) . ?
C27 C28 1.3885(16) . ?
C27 H27 1.080(17) . ?
C28 C29 1.3845(19) . ?
C28 H28 1.081(14) . ?
C29 C30 1.3824(17) . ?
C29 F3 1.3458(12) . ?
C30 C31 1.3895(15) . ?
C30 H30 1.098(16) . ?
C31 H31 1.073(13) . ?

loop_
_geom_torsion_atom_site_label_1
_geom_torsion_atom_site_label_2
_geom_torsion_atom_site_label_3
_geom_torsion_atom_site_label_4
_geom_torsion
_geom_torsion_site_symmetry_1
_geom_torsion_site_symmetry_2
_geom_torsion_site_symmetry_3
_geom_torsion_site_symmetry_4
_geom_torsion_publ_flag
Ni1 S1 C19 C20 73.80(6) . . . . ?
Ni1 S1 C19 C24 -107.54(6) . . . . ?
Ni1 N1 C1 C2 178.86(8) . . . . ?
Ni1 N1 C5 C4 -179.17(6) . . . . ?
Ni1 N1 C5 C6 0.41(6) . . . . ?
Ni1 N2 C6 C5 7.16(7) . . . . ?
Ni1 N2 C6 C7 -171.88(6) . . . . ?
Ni1 N2 C10 C9 171.03(8) . . . . ?
Ni1 C25 C26 C27 -170.15(8) . . . . ?
Ni1 C25 C26 C31 6.04(9) . . . . ?
S1 Ni1 C25 O1 -101.17(6) . . . . ?
S1 Ni1 C25 C26 79.23(5) . . . . ?
S1 C19 C20 C21 -179.59(9) . . . . ?
S1 C19 C24 C23 179.91(9) . . . . ?
O1 C25 Ni1 N2 88.28(9) . . . . ?
O1 C25 C26 C27 10.25(12) . . . . ?
O1 C25 C26 C31 -173.56(10) . . . . ?
N1 C1 C2 C3 0.22(11) . . . . ?
N1 C5 C4 C3 0.09(10) . . . . ?
N1 C5 C6 N2 -4.87(9) . . . . ?
N1 C5 C6 C7 174.15(8) . . . . ?
N2 Ni1 C25 C26 -91.32(6) . . . . ?
N2 C6 C5 C4 174.70(8) . . . . ?
N2 C6 C7 C8 0.46(11) . . . . ?
N2 C10 C9 C8 -0.25(12) . . . . ?
C1 N1 C5 C4 -0.14(10) . . . . ?
C1 N1 C5 C6 179.44(8) . . . . ?
C1 C2 C3 C4 -0.26(11) . . . . ?
C1 C2 C3 C11 -178.94(9) . . . . ?
C2 C1 N1 C5 -0.01(12) . . . . ?
C2 C3 C4 C5 0.11(10) . . . . ?
C2 C3 C11 C12 -48.92(12) . . . . ?
C2 C3 C11 C13 70.04(12) . . . . ?
C2 C3 C11 C14 -169.89(11) . . . . ?
C3 C4 C5 C6 -179.44(8) . . . . ?
C4 C3 C11 C12 132.49(12) . . . . ?
C4 C3 C11 C13 -108.56(12) . . . . ?
C4 C3 C11 C14 11.52(11) . . . . ?
C4 C5 C6 C7 -6.28(11) . . . . ?
C5 C4 C3 C11 178.76(9) . . . . ?
C5 C6 N2 C10 -178.55(8) . . . . ?
C5 C6 C7 C8 -178.49(9) . . . . ?
C6 N2 C10 C9 -2.52(10) . . . . ?
C6 C7 C8 C9 -3.15(11) . . . . ?
C6 C7 C8 C15 175.96(9) . . . . ?
C7 C6 N2 C10 2.41(11) . . . . ?
C7 C8 C9 C10 3.05(11) . . . . ?
C7 C8 C15 C16 -2.00(16) . . . . ?
C7 C8 C15 C17 116.50(11) . . . . ?
C7 C8 C15 C18 -125.24(17) . . . . ?
C9 C8 C15 C16 177.07(15) . . . . ?
C9 C8 C15 C17 -64.43(11) . . . . ?
C9 C8 C15 C18 53.83(17) . . . . ?
C10 C9 C8 C15 -176.08(9) . . . . ?
C19 C20 C21 C22 -0.71(13) . . . . ?
C19 C24 C23 C22 -0.03(13) . . . . ?
C20 C19 C24 C23 -1.37(12) . . . . ?
C20 C21 C22 C23 -0.71(13) . . . . ?
C21 C20 C19 C24 1.73(12) . . . . ?
C21 C22 C23 C24 1.08(14) . . . . ?
C25 C26 C27 C28 173.35(10) . . . . ?
C25 C26 C31 C30 -173.99(10) . . . . ?
C26 C27 C28 C29 0.78(12) . . . . ?
C26 C31 C30 C29 0.52(12) . . . . ?
C27 C26 C31 C30 2.20(12) . . . . ?
C27 C28 C29 C30 2.07(14) . . . . ?
C27 C28 C29 F3 -178.82(10) . . . . ?
C28 C27 C26 C31 -2.86(13) . . . . ?
C28 C29 C30 C31 -2.72(13) . . . . ?
C31 C30 C29 F3 178.16(10) . . . . ?

loop_
_exptl_oxdiff_crystal_face_indexfrac_h
_exptl_oxdiff_crystal_face_indexfrac_k
_exptl_oxdiff_crystal_face_indexfrac_l
_exptl_oxdiff_crystal_face_x
_exptl_oxdiff_crystal_face_y
_exptl_oxdiff_crystal_face_z
-1.6555 7.1940 4.8820 -0.1116 0.9894 -0.0932
-6.8435 -3.7051 1.6008 0.0344 -0.2767 -0.9603
6.4406 4.4622 -0.9647 -0.0469 0.3877 0.9206
-6.4313 1.2878 -6.0606 0.7504 0.1364 -0.6468
-2.8439 -3.5722 10.1540 -0.7754 -0.1451 -0.6145
2.8643 3.5706 -10.1423 0.7737 0.1448 0.6168
6.7939 -0.9721 5.1990 -0.6889 -0.1248 0.7141
-0.6095 -2.0628 -11.6887 0.8680 -0.4917 0.0694
-0.4450 5.9682 8.1578 -0.4453 0.8947 -0.0339
0.2604 -6.0149 -8.0853 0.4455 -0.8952 0.0089
4.2135 -6.3638 -3.6877 -0.0552 -0.9118 0.4069
-3.9300 6.5695 3.6063 0.0564 0.9291 -0.3654
6.4284 -4.3523 1.2272 -0.4631 -0.6058 0.6470
-6.2024 4.6507 -1.4856 0.4827 0.6312 -0.6071
2.6522 6.7817 -5.2241 0.4922 0.6374 0.5929
-1.7958 3.7508 -10.2680 0.9669 0.2491 0.0555
4.7050 3.1982 8.0476 -0.7118 0.4699 0.5221
